data_4331213
loop_
_publ_author_name
'Jian Zhang'
'Zuowei Xie'

_publ_section_title
;
 Reaction of 13-Vertex Carborane \m-1,2-(CH2)3-1,2-C2B11H11 with
 Nucleophiles: Scope and Mechanism
;
_journal_name_full 'Inorganic Chemistry'
_journal_page_first 12976
_journal_page_last 12987
_journal_paper_doi 10.1021/ic3020964
_journal_volume 51
_journal_year 2012
_chemical_formula_sum 'C11 H32 B11 N'
_chemical_formula_weight 297.29
_chemical_name_systematic
; 
 ? 
;
_space_group_IT_number 61
_symmetry_cell_setting orthorhombic
_symmetry_space_group_name_Hall '-P 2ac 2ab'
_symmetry_space_group_name_H-M 'P b c a'
_atom_sites_solution_hydrogens geom
_atom_sites_solution_primary direct
_atom_sites_solution_secondary difmap
_audit_creation_method SHELXL-97
_cell_angle_alpha 90.00
_cell_angle_beta 90.00
_cell_angle_gamma 90.00
_cell_formula_units_Z 8
_cell_length_a 11.3889(7)
_cell_length_b 14.4573(9)
_cell_length_c 22.1940(15)
_cell_measurement_temperature 293(2)
_cell_volume 3654.3(4)
_computing_cell_refinement 'BRUKER APEXII CCD DIFFRACTOMETER'
_computing_data_collection 'BRUKER APEXII CCD DIFFRACTOMETER'
_computing_data_reduction 'BRUKER APEXII CCD DIFFRACTOMETER'
_computing_molecular_graphics 'SIEMENS SHELXTL'
_computing_publication_material 'SIEMENS SHELXTL'
_computing_structure_refinement 'SHELXL-97 (Sheldrick, 1997)'
_computing_structure_solution 'SHELXS-97 (Sheldrick, 1990)'
_diffrn_ambient_temperature 293(2)
_diffrn_measured_fraction_theta_full 1.000
_diffrn_measured_fraction_theta_max 1.000
_diffrn_measurement_device_type 'BRUKER APEXII CCD DIFFRACTOMETER'
_diffrn_measurement_method 'OMEGA SCAN'
_diffrn_radiation_monochromator graphite
_diffrn_radiation_source 'fine-focus sealed tube'
_diffrn_radiation_type MoK\a
_diffrn_radiation_wavelength 0.71073
_diffrn_reflns_av_R_equivalents 0.0741
_diffrn_reflns_av_sigmaI/netI 0.0367
_diffrn_reflns_limit_h_max 13
_diffrn_reflns_limit_h_min -13
_diffrn_reflns_limit_k_max 15
_diffrn_reflns_limit_k_min -17
_diffrn_reflns_limit_l_max 26
_diffrn_reflns_limit_l_min -26
_diffrn_reflns_number 30060
_diffrn_reflns_theta_full 25.00
_diffrn_reflns_theta_max 25.00
_diffrn_reflns_theta_min 1.84
_exptl_absorpt_coefficient_mu 0.052
_exptl_absorpt_correction_T_max 1.0000
_exptl_absorpt_correction_T_min 0.755262
_exptl_absorpt_correction_type multi-scan
_exptl_crystal_colour colourless
_exptl_crystal_density_diffrn 1.081
_exptl_crystal_description block
_exptl_crystal_F_000 1280
_exptl_crystal_size_max 0.50
_exptl_crystal_size_mid 0.40
_exptl_crystal_size_min 0.30
_refine_diff_density_max 0.345
_refine_diff_density_min -0.225
_refine_diff_density_rms 0.043
_refine_ls_extinction_method none
_refine_ls_goodness_of_fit_ref 1.052
_refine_ls_hydrogen_treatment riding
_refine_ls_matrix_type full
_refine_ls_number_parameters 208
_refine_ls_number_reflns 3222
_refine_ls_number_restraints 0
_refine_ls_restrained_S_all 1.052
_refine_ls_R_factor_all 0.1105
_refine_ls_R_factor_gt 0.0639
_refine_ls_shift/su_max 0.000
_refine_ls_shift/su_mean 0.000
_refine_ls_structure_factor_coef Fsqd
_refine_ls_weighting_details 'calc w=1/[\s^2^(Fo^2^)+(0.0851P)^2^+3.2445P] where P=(Fo^2^+2Fc^2^)/3'
_refine_ls_weighting_scheme calc
_refine_ls_wR_factor_gt 0.1635
_refine_ls_wR_factor_ref 0.2055
_reflns_number_gt 2026
_reflns_number_total 3222
_reflns_threshold_expression >2sigma(I)
_cod_data_source_file ic3020964_si_002_07.cif
_cod_data_source_block 10b
_cod_database_code 4331213

loop_
_symmetry_equiv_pos_as_xyz
'x, y, z'
'-x+1/2, -y, z+1/2'
'-x, y+1/2, -z+1/2'
'x+1/2, -y+1/2, -z'
'-x, -y, -z'
'x-1/2, y, -z-1/2'
'x, -y-1/2, z-1/2'
'-x-1/2, y-1/2, z'

loop_
_atom_site_label
_atom_site_type_symbol
_atom_site_fract_x
_atom_site_fract_y
_atom_site_fract_z
_atom_site_U_iso_or_equiv
_atom_site_adp_type
_atom_site_occupancy
_atom_site_symmetry_multiplicity
_atom_site_calc_flag
_atom_site_refinement_flags
N1 N 0.37267(19) 0.29171(15) 0.40880(10) 0.0341(6) Uani 1 1 d .
C1 C 0.6205(3) 0.08242(19) 0.32725(12) 0.0385(7) Uani 1 1 d .
B2 B 0.5531(3) 0.0570(2) 0.39378(14) 0.0343(7) Uani 1 1 d .
C11 C 0.5770(3) 0.1679(2) 0.29423(13) 0.0477(8) Uani 1 1 d .
H11A H 0.5698 0.1534 0.2517 0.057 Uiso 1 1 calc R
H11B H 0.6353 0.2164 0.2982 0.057 Uiso 1 1 calc R
C12 C 0.4592(3) 0.2043(2) 0.31697(12) 0.0453(8) Uani 1 1 d .
H12A H 0.3976 0.1608 0.3067 0.054 Uiso 1 1 calc R
H12B H 0.4416 0.2627 0.2974 0.054 Uiso 1 1 calc R
C13 C 0.4619(2) 0.21820(17) 0.38528(11) 0.0315(6) Uani 1 1 d .
H13A H 0.5403 0.2419 0.3949 0.038 Uiso 1 1 calc R
C14 C 0.4517(2) 0.12505(18) 0.41631(12) 0.0373(7) Uani 1 1 d .
H14A H 0.3756 0.0980 0.4075 0.045 Uiso 1 1 calc R
H14B H 0.4577 0.1333 0.4596 0.045 Uiso 1 1 calc R
C15 C 0.3814(3) 0.2982(2) 0.47727(13) 0.0489(8) Uani 1 1 d .
H15A H 0.3274 0.3456 0.4909 0.059 Uiso 1 1 calc R
H15B H 0.3553 0.2399 0.4942 0.059 Uiso 1 1 calc R
C16 C 0.5000(4) 0.3194(3) 0.50235(16) 0.0736(12) Uani 1 1 d .
H16A H 0.4957 0.3219 0.5455 0.110 Uiso 1 1 calc R
H16B H 0.5263 0.3781 0.4872 0.110 Uiso 1 1 calc R
H16C H 0.5543 0.2720 0.4905 0.110 Uiso 1 1 calc R
C17 C 0.2459(3) 0.2671(3) 0.39706(18) 0.0661(11) Uani 1 1 d .
H17A H 0.2342 0.2037 0.4100 0.079 Uiso 1 1 calc R
H17B H 0.1978 0.3058 0.4229 0.079 Uiso 1 1 calc R
C18 C 0.1999(4) 0.2753(4) 0.3356(2) 0.119(2) Uani 1 1 d .
H18A H 0.1188 0.2573 0.3351 0.179 Uiso 1 1 calc R
H18B H 0.2440 0.2358 0.3092 0.179 Uiso 1 1 calc R
H18C H 0.2069 0.3383 0.3223 0.179 Uiso 1 1 calc R
C19 C 0.4056(3) 0.38400(18) 0.38162(13) 0.0420(7) Uani 1 1 d .
H19A H 0.3960 0.3799 0.3383 0.050 Uiso 1 1 calc R
H19B H 0.4882 0.3950 0.3895 0.050 Uiso 1 1 calc R
C20 C 0.3366(3) 0.4670(2) 0.40388(16) 0.0604(10) Uani 1 1 d .
H20A H 0.3644 0.5218 0.3841 0.091 Uiso 1 1 calc R
H20B H 0.3470 0.4733 0.4466 0.091 Uiso 1 1 calc R
H20C H 0.2548 0.4583 0.3950 0.091 Uiso 1 1 calc R
B3 B 0.5325(3) -0.0137(2) 0.32874(15) 0.0433(8) Uani 1 1 d .
H3 H 0.4467 -0.0190 0.3062 0.052 Uiso 1 1 calc R
B4 B 0.6658(4) -0.0128(3) 0.28731(16) 0.0505(9) Uani 1 1 d .
H4 H 0.6664 -0.0171 0.2378 0.061 Uiso 1 1 calc R
B5 B 0.7680(3) 0.0571(2) 0.32561(17) 0.0493(9) Uani 1 1 d .
H5 H 0.8344 0.0979 0.3013 0.059 Uiso 1 1 calc R
B6 B 0.6993(3) 0.0986(2) 0.39169(15) 0.0383(8) Uani 1 1 d .
H6 H 0.7222 0.1667 0.4104 0.046 Uiso 1 1 calc R
B7 B 0.5598(3) -0.0658(2) 0.39918(16) 0.0433(8) Uani 1 1 d .
H7 H 0.4919 -0.1058 0.4230 0.052 Uiso 1 1 calc R
B8 B 0.6295(4) -0.1088(2) 0.33309(17) 0.0523(10) Uani 1 1 d .
H8 H 0.6068 -0.1767 0.3140 0.063 Uiso 1 1 calc R
B9 B 0.7749(3) -0.0654(2) 0.33099(17) 0.0504(9) Uani 1 1 d .
H9 H 0.8468 -0.1053 0.3105 0.061 Uiso 1 1 calc R
B10 B 0.7961(3) 0.0047(2) 0.39621(17) 0.0462(9) Uani 1 1 d .
H10 H 0.8823 0.0105 0.4183 0.055 Uiso 1 1 calc R
B11 B 0.6639(3) 0.0045(2) 0.43811(15) 0.0398(8) Uani 1 1 d .
H11 H 0.6637 0.0101 0.4875 0.048 Uiso 1 1 calc R
B12 B 0.7108(3) -0.0973(2) 0.40096(16) 0.0469(9) Uani 1 1 d .
H12 H 0.7415 -0.1581 0.4263 0.056 Uiso 1 1 calc R

loop_
_atom_site_aniso_label
_atom_site_aniso_U_11
_atom_site_aniso_U_22
_atom_site_aniso_U_33
_atom_site_aniso_U_23
_atom_site_aniso_U_13
_atom_site_aniso_U_12
N1 0.0296(12) 0.0352(13) 0.0376(13) -0.0026(10) 0.0032(10) 0.0020(10)
C1 0.0492(17) 0.0339(15) 0.0323(15) 0.0008(12) 0.0101(13) 0.0034(13)
B2 0.0422(18) 0.0309(16) 0.0296(16) 0.0008(13) 0.0012(14) -0.0028(14)
C11 0.065(2) 0.0454(17) 0.0328(16) 0.0049(13) 0.0103(14) 0.0111(16)
C12 0.0572(19) 0.0444(17) 0.0344(16) -0.0002(13) -0.0007(14) 0.0108(15)
C13 0.0315(14) 0.0332(14) 0.0298(14) -0.0014(11) 0.0038(11) 0.0020(11)
C14 0.0410(15) 0.0336(15) 0.0373(15) 0.0001(12) 0.0070(12) -0.0031(13)
C15 0.067(2) 0.0436(17) 0.0361(16) -0.0005(14) 0.0187(15) 0.0105(16)
C16 0.104(3) 0.070(2) 0.046(2) -0.0143(18) -0.023(2) 0.011(2)
C17 0.0313(16) 0.064(2) 0.103(3) -0.018(2) -0.0016(19) -0.0007(16)
C18 0.055(3) 0.185(6) 0.118(4) -0.073(4) -0.037(3) 0.028(3)
C19 0.0495(17) 0.0325(15) 0.0438(17) 0.0023(13) 0.0055(14) 0.0066(13)
C20 0.075(2) 0.0422(18) 0.064(2) -0.0032(16) 0.0062(19) 0.0188(17)
B3 0.049(2) 0.0410(19) 0.0402(18) -0.0101(15) -0.0057(15) -0.0001(16)
B4 0.067(2) 0.051(2) 0.0333(18) -0.0088(16) 0.0053(17) 0.0132(19)
B5 0.050(2) 0.041(2) 0.057(2) 0.0029(17) 0.0169(18) 0.0064(17)
B6 0.0409(18) 0.0313(16) 0.0427(18) -0.0022(14) 0.0007(15) 0.0001(14)
B7 0.051(2) 0.0289(17) 0.050(2) 0.0020(15) -0.0001(16) -0.0044(15)
B8 0.062(2) 0.0378(19) 0.057(2) -0.0168(17) -0.0043(19) 0.0035(18)
B9 0.052(2) 0.0406(19) 0.059(2) -0.0088(17) 0.0046(18) 0.0116(17)
B10 0.0405(19) 0.0414(19) 0.057(2) -0.0030(17) -0.0010(17) 0.0045(16)
B11 0.0487(19) 0.0355(17) 0.0351(17) 0.0008(14) -0.0042(15) 0.0026(15)
B12 0.058(2) 0.0330(18) 0.049(2) 0.0014(15) -0.0067(17) 0.0060(16)

loop_
_atom_type_symbol
_atom_type_description
_atom_type_scat_dispersion_real
_atom_type_scat_dispersion_imag
_atom_type_scat_source
C C 0.0033 0.0016 'International Tables Vol C Tables 4.2.6.8 and 6.1.1.4'
H H 0.0000 0.0000 'International Tables Vol C Tables 4.2.6.8 and 6.1.1.4'
B B 0.0013 0.0007 'International Tables Vol C Tables 4.2.6.8 and 6.1.1.4'
N N 0.0061 0.0033 'International Tables Vol C Tables 4.2.6.8 and 6.1.1.4'

loop_
_geom_angle_atom_site_label_1
_geom_angle_atom_site_label_2
_geom_angle_atom_site_label_3
_geom_angle
C17 N1 C19 112.1(2)
C17 N1 C15 104.4(2)
C19 N1 C15 109.1(2)
C17 N1 C13 113.9(2)
C19 N1 C13 107.82(19)
C15 N1 C13 109.4(2)
C11 C1 B2 116.5(2)
C11 C1 B6 117.7(2)
B2 C1 B6 62.61(18)
C11 C1 B3 118.5(3)
B2 C1 B3 62.94(18)
B6 C1 B3 113.8(2)
C11 C1 B4 120.0(2)
B2 C1 B4 114.2(2)
B6 C1 B4 112.6(2)
B3 C1 B4 62.3(2)
C11 C1 B5 118.8(2)
B2 C1 B5 114.4(2)
B6 C1 B5 62.1(2)
B3 C1 B5 113.5(2)
B4 C1 B5 61.6(2)
C14 B2 C1 117.7(2)
C14 B2 B6 118.6(2)
C1 B2 B6 58.70(18)
C14 B2 B11 127.2(2)
C1 B2 B11 104.6(2)
B6 B2 B11 59.32(18)
C14 B2 B7 128.6(2)
C1 B2 B7 104.7(2)
B6 B2 B7 107.4(2)
B11 B2 B7 60.31(19)
C14 B2 B3 120.8(2)
C1 B2 B3 58.78(18)
B6 B2 B3 107.2(2)
B11 B2 B3 107.3(2)
B7 B2 B3 59.26(19)
C1 C11 C12 114.0(2)
C11 C12 C13 110.8(2)
C14 C13 C12 109.4(2)
C14 C13 N1 113.7(2)
C12 C13 N1 114.1(2)
C13 C14 B2 110.4(2)
C16 C15 N1 116.3(3)
C18 C17 N1 118.9(3)
N1 C19 C20 116.1(2)
C1 B3 B7 105.1(2)
C1 B3 B8 105.5(3)
B7 B3 B8 60.6(2)
C1 B3 B4 58.94(19)
B7 B3 B4 108.2(3)
B8 B3 B4 59.9(2)
C1 B3 B2 58.28(17)
B7 B3 B2 60.29(18)
B8 B3 B2 108.7(2)
B4 B3 B2 107.6(2)
C1 B4 B9 106.0(2)
C1 B4 B5 59.25(19)
B9 B4 B5 60.8(2)
C1 B4 B8 105.2(2)
B9 B4 B8 60.5(2)
B5 B4 B8 109.1(3)
C1 B4 B3 58.76(18)
B9 B4 B3 108.5(3)
B5 B4 B3 108.6(2)
B8 B4 B3 59.8(2)
C1 B5 B4 59.12(19)
C1 B5 B6 58.53(18)
B4 B5 B6 107.7(3)
C1 B5 B10 104.4(2)
B4 B5 B10 107.6(3)
B6 B5 B10 59.35(19)
C1 B5 B9 104.8(3)
B4 B5 B9 59.3(2)
B6 B5 B9 107.6(3)
B10 B5 B9 60.4(2)
C1 B6 B10 105.9(2)
C1 B6 B11 105.4(2)
B10 B6 B11 60.67(19)
C1 B6 B5 59.34(19)
B10 B6 B5 60.4(2)
B11 B6 B5 109.1(2)
C1 B6 B2 58.69(17)
B10 B6 B2 109.1(2)
B11 B6 B2 60.34(18)
B5 B6 B2 108.8(2)
B3 B7 B8 59.8(2)
B3 B7 B12 107.4(3)
B8 B7 B12 59.9(2)
B3 B7 B2 60.45(18)
B8 B7 B2 108.2(2)
B12 B7 B2 107.3(2)
B3 B7 B11 107.6(2)
B8 B7 B11 107.5(3)
B12 B7 B11 59.53(19)
B2 B7 B11 59.56(18)
B3 B8 B4 60.3(2)
B3 B8 B9 107.9(3)
B4 B8 B9 59.2(2)
B3 B8 B12 107.5(2)
B4 B8 B12 107.0(3)
B9 B8 B12 60.1(2)
B3 B8 B7 59.63(19)
B4 B8 B7 107.7(2)
B9 B8 B7 108.4(2)
B12 B8 B7 60.1(2)
B4 B9 B8 60.3(2)
B4 B9 B5 59.9(2)
B8 B9 B5 108.2(3)
B4 B9 B12 107.8(3)
B8 B9 B12 60.1(2)
B5 B9 B12 107.4(2)
B4 B9 B10 107.4(2)
B8 B9 B10 107.8(3)
B5 B9 B10 59.6(2)
B12 B9 B10 59.6(2)
B6 B10 B12 107.7(2)
B6 B10 B5 60.24(19)
B12 B10 B5 108.1(3)
B6 B10 B11 59.73(18)
B12 B10 B11 60.01(19)
B5 B10 B11 108.2(2)
B6 B10 B9 108.0(3)
B12 B10 B9 60.0(2)
B5 B10 B9 60.0(2)
B11 B10 B9 108.1(2)
B6 B11 B10 59.60(19)
B6 B11 B12 107.6(2)
B10 B11 B12 60.0(2)
B6 B11 B2 60.34(18)
B10 B11 B2 108.3(2)
B12 B11 B2 108.2(2)
B6 B11 B7 108.1(2)
B10 B11 B7 108.2(2)
B12 B11 B7 60.10(19)
B2 B11 B7 60.13(18)
B10 B12 B11 60.01(19)
B10 B12 B8 108.3(3)
B11 B12 B8 108.4(2)
B10 B12 B9 60.4(2)
B11 B12 B9 108.4(2)
B8 B12 B9 59.8(2)
B10 B12 B7 108.4(2)
B11 B12 B7 60.37(19)
B8 B12 B7 60.1(2)
B9 B12 B7 108.1(2)

loop_
_geom_bond_atom_site_label_1
_geom_bond_atom_site_label_2
_geom_bond_distance
N1 C17 1.510(4)
N1 C19 1.511(3)
N1 C15 1.526(3)
N1 C13 1.561(3)
C1 C11 1.519(4)
C1 B2 1.704(4)
C1 B6 1.705(4)
C1 B3 1.714(4)
C1 B4 1.717(4)
C1 B5 1.719(5)
B2 C14 1.597(4)
B2 B6 1.771(4)
B2 B11 1.771(4)
B2 B7 1.782(4)
B2 B3 1.784(4)
C11 C12 1.528(4)
C12 C13 1.530(4)
C13 C14 1.517(3)
C15 C16 1.492(5)
C17 C18 1.466(6)
C19 C20 1.516(4)
B3 B7 1.763(5)
B3 B8 1.766(5)
B3 B4 1.775(5)
B4 B9 1.750(5)
B4 B5 1.760(5)
B4 B8 1.769(5)
B5 B6 1.767(5)
B5 B10 1.769(5)
B5 B9 1.776(5)
B6 B10 1.751(5)
B6 B11 1.753(5)
B7 B8 1.780(5)
B7 B12 1.780(5)
B7 B11 1.785(5)
B8 B9 1.772(6)
B8 B12 1.776(5)
B9 B12 1.777(5)
B9 B10 1.783(5)
B10 B12 1.769(5)
B10 B11 1.770(5)
B11 B12 1.770(5)
